data_7050072
loop_
_publ_author_name
'Bai, Shi-Qiang'
'Gao, En-Qing'
'He, Zheng'
'Fang, Chen-Jie'
'Yan, Chun-Hua'

_publ_section_title
;
 Crystal structures and magnetic behaviour of three new azido-bridged
 dinuclear cobalt(ii) and copper(ii) complexes
;
_journal_issue 7
_journal_name_full 'New Journal of Chemistry'
_journal_page_first 935
_journal_paper_doi 10.1039/b418239a
_journal_volume 29
_journal_year 2005
_chemical_formula_sum 'C11 H13 Cu N9'
_chemical_formula_weight 334.84
_chemical_name_systematic
;
?
;
_space_group_IT_number 15
_symmetry_cell_setting monoclinic
_symmetry_space_group_name_Hall '-C 2yc'
_symmetry_space_group_name_H-M 'C 1 2/c 1'
_atom_sites_solution_hydrogens geom
_atom_sites_solution_primary direct
_atom_sites_solution_secondary difmap
_audit_creation_method SHELXL-97
_cell_angle_alpha 90.00
_cell_angle_beta 128.6544(7)
_cell_angle_gamma 90.00
_cell_formula_units_Z 8
_cell_length_a 24.3949(3)
_cell_length_b 8.04680(10)
_cell_length_c 18.7195(3)
_cell_measurement_reflns_used 12162
_cell_measurement_temperature 293(2)
_cell_measurement_theta_max 27.485
_cell_measurement_theta_min 3.395
_cell_volume 2869.64(7)
_computing_cell_refinement 'HKL Scalepack (Otwinowski & Minor, 1997)'
_computing_data_collection 'KappaCCD (Nonius B. V., 1998)'
_computing_data_reduction 'HKL Denzo (Otwinowski & Minor, 1997) & maXus (Mackay et al., 1998)'
_computing_molecular_graphics 'Bruker SHELXTL V5.1 (Sheldrick, 1998)'
_computing_publication_material 'SHELXL-97 (Sheldrick, 1997)'
_computing_structure_refinement 'SHELXL-97 (Sheldrick, 1997)'
_computing_structure_solution 'SHELXS-97 (Sheldrick, 1990)'
_diffrn_ambient_temperature 293(2)
_diffrn_detector_area_resol_mean 0.76
_diffrn_measured_fraction_theta_full 0.997
_diffrn_measured_fraction_theta_max 0.997
_diffrn_measurement_device_type 'NONIUS KappaCCD Diffractometer'
_diffrn_measurement_method CCD
_diffrn_radiation_monochromator graphite
_diffrn_radiation_source 'fine-focus sealed tube'
_diffrn_radiation_type MoK\a
_diffrn_radiation_wavelength 0.71073
_diffrn_reflns_av_R_equivalents 0.0672
_diffrn_reflns_av_sigmaI/netI 0.0511
_diffrn_reflns_limit_h_max 31
_diffrn_reflns_limit_h_min -31
_diffrn_reflns_limit_k_max 10
_diffrn_reflns_limit_k_min -10
_diffrn_reflns_limit_l_max 24
_diffrn_reflns_limit_l_min -24
_diffrn_reflns_number 24923
_diffrn_reflns_theta_full 27.49
_diffrn_reflns_theta_max 27.49
_diffrn_reflns_theta_min 3.41
_diffrn_standards_decay_% 0
_exptl_absorpt_coefficient_mu 1.531
_exptl_absorpt_correction_T_max 0.806
_exptl_absorpt_correction_T_min 0.709
_exptl_absorpt_correction_type empirical
_exptl_absorpt_process_details '(Blessing, 1995, 1997)'
_exptl_crystal_colour 'dark green'
_exptl_crystal_density_diffrn 1.550
_exptl_crystal_density_method 'not measured'
_exptl_crystal_description block
_exptl_crystal_F_000 1368
_exptl_crystal_size_max 0.25
_exptl_crystal_size_mid 0.25
_exptl_crystal_size_min 0.15
_refine_diff_density_max 0.284
_refine_diff_density_min -0.337
_refine_diff_density_rms 0.066
_refine_ls_extinction_coef 0.0017(2)
_refine_ls_extinction_expression Fc^*^=kFc[1+0.001xFc^2^\l^3^/sin(2\q)]^-1/4^
_refine_ls_extinction_method SHELXL
_refine_ls_goodness_of_fit_ref 0.974
_refine_ls_hydrogen_treatment constr
_refine_ls_matrix_type full
_refine_ls_number_parameters 193
_refine_ls_number_reflns 3300
_refine_ls_number_restraints 0
_refine_ls_restrained_S_all 0.974
_refine_ls_R_factor_all 0.0620
_refine_ls_R_factor_gt 0.0324
_refine_ls_shift/su_max 0.001
_refine_ls_shift/su_mean 0.000
_refine_ls_structure_factor_coef Fsqd
_refine_ls_weighting_details 'calc w=1/[\s^2^(Fo^2^)+(0.0424P)^2^+0.0000P] where P=(Fo^2^+2Fc^2^)/3'
_refine_ls_weighting_scheme calc
_refine_ls_wR_factor_gt 0.0718
_refine_ls_wR_factor_ref 0.0775
_reflns_number_gt 2248
_reflns_number_total 3300
_reflns_threshold_expression >2sigma(I)
_cod_data_source_file b418239a.txt
_cod_data_source_block 2
_cod_original_sg_symbol_H-M C2/c
_cod_database_code 7050072

loop_
_symmetry_equiv_pos_as_xyz
'x, y, z'
'-x, y, -z+1/2'
'x+1/2, y+1/2, z'
'-x+1/2, y+1/2, -z+1/2'
'-x, -y, -z'
'x, -y, z-1/2'
'-x+1/2, -y+1/2, -z'
'x+1/2, -y+1/2, z-1/2'

loop_
_atom_site_label
_atom_site_type_symbol
_atom_site_fract_x
_atom_site_fract_y
_atom_site_fract_z
_atom_site_U_iso_or_equiv
_atom_site_adp_type
_atom_site_occupancy
_atom_site_symmetry_multiplicity
_atom_site_calc_flag
_atom_site_refinement_flags
_atom_site_disorder_assembly
_atom_site_disorder_group
Cu1 Cu 0.072944(13) 0.89258(3) 0.074903(16) 0.03339(12) Uani 1 1 d . . .
N1 N 0.07823(8) 0.6931(2) 0.14612(10) 0.0298(4) Uani 1 1 d . . .
N2 N 0.14593(9) 1.0050(2) 0.19745(12) 0.0385(4) Uani 1 1 d . . .
N3 N 0.14582(9) 0.9765(2) 0.26961(11) 0.0385(4) Uani 1 1 d . . .
N4 N 0.09198(11) 0.7544(3) 0.00503(13) 0.0529(5) Uani 1 1 d . . .
N5 N 0.07824(10) 0.7989(2) -0.06499(14) 0.0452(5) Uani 1 1 d . . .
N6 N 0.06390(14) 0.8376(3) -0.13401(16) 0.0719(7) Uani 1 1 d . . .
N7 N -0.04267(9) 0.9055(2) 0.00347(12) 0.0392(4) Uani 1 1 d . . .
N8 N -0.07173(9) 0.8277(2) 0.02539(12) 0.0407(4) Uani 1 1 d . . .
N9 N -0.09725(12) 0.7494(3) 0.04856(16) 0.0738(7) Uani 1 1 d . . .
C1 C 0.07457(11) 0.5378(3) 0.11774(14) 0.0373(5) Uani 1 1 d . . .
H1 H 0.0723 0.5230 0.0667 0.045 Uiso 1 1 calc R . .
C2 C 0.07403(12) 0.4005(3) 0.15984(16) 0.0463(6) Uani 1 1 d . . .
H2 H 0.0710 0.2947 0.1376 0.056 Uiso 1 1 calc R . .
C3 C 0.07811(14) 0.4216(3) 0.23626(17) 0.0529(7) Uani 1 1 d . . .
H3 H 0.0780 0.3301 0.2666 0.063 Uiso 1 1 calc R . .
C4 C 0.08228(12) 0.5794(3) 0.26668(15) 0.0451(6) Uani 1 1 d . . .
H4 H 0.0852 0.5961 0.3181 0.054 Uiso 1 1 calc R . .
C5 C 0.08215(10) 0.7133(3) 0.22091(13) 0.0329(5) Uani 1 1 d . . .
C6 C 0.08649(12) 0.8898(3) 0.25166(15) 0.0398(5) Uani 1 1 d . . .
H6A H 0.0436 0.9483 0.2046 0.048 Uiso 1 1 calc R . .
H6B H 0.0907 0.8886 0.3067 0.048 Uiso 1 1 calc R . .
C7 C 0.20758(13) 1.0255(3) 0.34949(15) 0.0506(6) Uani 1 1 d . . .
C8 C 0.24656(13) 1.0888(3) 0.32759(17) 0.0584(7) Uani 1 1 d . . .
H8 H 0.2913 1.1340 0.3685 0.070 Uiso 1 1 calc R . .
C9 C 0.20842(12) 1.0747(3) 0.23318(16) 0.0469(6) Uani 1 1 d . . .
C10 C 0.22797(14) 1.1157(4) 0.1754(2) 0.0758(10) Uani 1 1 d . . .
H10A H 0.2080 1.0352 0.1272 0.114 Uiso 1 1 calc R . .
H10B H 0.2782 1.1145 0.2118 0.114 Uiso 1 1 calc R . .
H10C H 0.2105 1.2243 0.1494 0.114 Uiso 1 1 calc R . .
C11 C 0.22355(16) 1.0027(4) 0.44009(17) 0.0796(10) Uani 1 1 d . . .
H11A H 0.1917 1.0683 0.4421 0.119 Uiso 1 1 calc R . .
H11B H 0.2709 1.0375 0.4880 0.119 Uiso 1 1 calc R . .
H11C H 0.2184 0.8876 0.4483 0.119 Uiso 1 1 calc R . .

loop_
_atom_site_aniso_label
_atom_site_aniso_U_11
_atom_site_aniso_U_22
_atom_site_aniso_U_33
_atom_site_aniso_U_23
_atom_site_aniso_U_13
_atom_site_aniso_U_12
Cu1 0.03796(18) 0.03122(17) 0.03223(16) 0.00407(11) 0.02253(13) 0.00180(11)
N1 0.0311(9) 0.0296(10) 0.0279(9) 0.0005(7) 0.0180(8) 0.0001(7)
N2 0.0362(11) 0.0330(10) 0.0369(10) 0.0025(8) 0.0183(9) -0.0021(8)
N3 0.0377(11) 0.0365(10) 0.0338(10) -0.0054(8) 0.0187(9) -0.0001(8)
N4 0.0689(14) 0.0571(13) 0.0443(12) 0.0130(10) 0.0411(12) 0.0237(11)
N5 0.0549(12) 0.0450(12) 0.0474(12) -0.0034(10) 0.0377(11) -0.0004(10)
N6 0.110(2) 0.0735(15) 0.0571(14) -0.0045(13) 0.0644(15) -0.0088(15)
N7 0.0372(10) 0.0401(11) 0.0452(11) 0.0137(8) 0.0281(9) 0.0045(8)
N8 0.0364(10) 0.0443(11) 0.0378(10) 0.0077(9) 0.0214(9) 0.0012(9)
N9 0.0612(15) 0.0896(17) 0.0753(16) 0.0289(14) 0.0449(14) -0.0070(13)
C1 0.0414(13) 0.0340(12) 0.0351(12) -0.0031(10) 0.0232(11) -0.0003(10)
C2 0.0531(15) 0.0288(12) 0.0522(14) -0.0007(11) 0.0306(13) -0.0014(11)
C3 0.0646(17) 0.0412(15) 0.0569(16) 0.0143(12) 0.0400(14) 0.0006(12)
C4 0.0513(15) 0.0526(16) 0.0403(13) 0.0036(11) 0.0329(12) -0.0017(11)
C5 0.0282(11) 0.0384(13) 0.0307(11) 0.0021(9) 0.0178(9) 0.0020(9)
C6 0.0421(13) 0.0441(13) 0.0370(12) -0.0038(10) 0.0265(11) 0.0026(11)
C7 0.0415(14) 0.0501(15) 0.0394(14) -0.0126(12) 0.0151(12) 0.0021(12)
C8 0.0376(14) 0.0537(16) 0.0539(16) -0.0107(13) 0.0139(13) -0.0092(12)
C9 0.0330(13) 0.0406(13) 0.0482(14) 0.0027(11) 0.0161(12) -0.0066(10)
C10 0.0458(16) 0.091(2) 0.0706(19) 0.0132(16) 0.0266(15) -0.0217(15)
C11 0.070(2) 0.105(3) 0.0432(16) -0.0183(17) 0.0253(15) -0.0026(18)

loop_
_atom_type_symbol
_atom_type_description
_atom_type_scat_dispersion_real
_atom_type_scat_dispersion_imag
_atom_type_scat_source
C C 0.0033 0.0016 'International Tables Vol C Tables 4.2.6.8 and 6.1.1.4'
H H 0.0000 0.0000 'International Tables Vol C Tables 4.2.6.8 and 6.1.1.4'
N N 0.0061 0.0033 'International Tables Vol C Tables 4.2.6.8 and 6.1.1.4'
Cu Cu 0.3201 1.2651 'International Tables Vol C Tables 4.2.6.8 and 6.1.1.4'

loop_
_geom_angle_atom_site_label_1
_geom_angle_atom_site_label_2
_geom_angle_atom_site_label_3
_geom_angle
_geom_angle_site_symmetry_1
_geom_angle_site_symmetry_3
_geom_angle_publ_flag
N4 Cu1 N7 95.92(8) . 5_575 ?
N4 Cu1 N2 126.34(8) . . ?
N7 Cu1 N2 97.36(7) 5_575 . ?
N4 Cu1 N1 92.57(7) . . ?
N7 Cu1 N1 164.76(7) 5_575 . ?
N2 Cu1 N1 87.68(6) . . ?
N4 Cu1 N7 110.99(8) . . ?
N7 Cu1 N7 76.95(8) 5_575 . ?
N2 Cu1 N7 122.63(7) . . ?
N1 Cu1 N7 88.21(6) . . ?
C1 N1 C5 117.83(18) . . ?
C1 N1 Cu1 120.94(13) . . ?
C5 N1 Cu1 121.16(13) . . ?
C9 N2 N3 106.18(18) . . ?
C9 N2 Cu1 131.81(17) . . ?
N3 N2 Cu1 119.77(13) . . ?
C7 N3 N2 110.61(19) . . ?
C7 N3 C6 131.1(2) . . ?
N2 N3 C6 118.01(16) . . ?
N5 N4 Cu1 122.63(16) . . ?
N6 N5 N4 178.0(3) . . ?
N8 N7 Cu1 130.74(15) . 5_575 ?
N8 N7 Cu1 124.44(14) . . ?
Cu1 N7 Cu1 103.05(8) 5_575 . ?
N9 N8 N7 177.3(2) . . ?
N1 C1 C2 123.4(2) . . ?
C1 C2 C3 118.6(2) . . ?
C4 C3 C2 118.9(2) . . ?
C3 C4 C5 119.8(2) . . ?
N1 C5 C4 121.50(19) . . ?
N1 C5 C6 116.74(18) . . ?
C4 C5 C6 121.76(19) . . ?
N3 C6 C5 111.36(17) . . ?
C8 C7 N3 106.4(2) . . ?
C8 C7 C11 131.1(2) . . ?
N3 C7 C11 122.5(3) . . ?
C7 C8 C9 108.4(2) . . ?
N2 C9 C8 108.4(2) . . ?
N2 C9 C10 121.1(2) . . ?
C8 C9 C10 130.5(2) . . ?

loop_
_geom_bond_atom_site_label_1
_geom_bond_atom_site_label_2
_geom_bond_distance
_geom_bond_site_symmetry_2
_geom_bond_publ_flag
Cu1 N4 1.9803(19) . ?
Cu1 N7 1.9960(17) 5_575 ?
Cu1 N2 2.0369(17) . ?
Cu1 N1 2.0385(16) . ?
Cu1 N7 2.2455(18) . ?
N1 C1 1.339(3) . ?
N1 C5 1.352(2) . ?
N2 C9 1.346(3) . ?
N2 N3 1.372(2) . ?
N3 C7 1.359(3) . ?
N3 C6 1.445(3) . ?
N4 N5 1.187(2) . ?
N5 N6 1.151(3) . ?
N7 N8 1.194(2) . ?
N7 Cu1 1.9960(17) 5_575 ?
N8 N9 1.145(3) . ?
C1 C2 1.362(3) . ?
C2 C3 1.381(3) . ?
C3 C4 1.370(3) . ?
C4 C5 1.375(3) . ?
C5 C6 1.511(3) . ?
C7 C8 1.349(4) . ?
C7 C11 1.495(3) . ?
C8 C9 1.396(3) . ?
C9 C10 1.466(4) . ?
